data_4078440
loop_
_publ_author_name
'Arp, Henning'
'Zirngast, Michaela'
'Marschner, Christoph'
'Baumgartner, Judith'
'Rasmussen, Kenneth'
'Zark, Patrick'
'M\"uller, Thomas'

_publ_section_title
;
 Synthesis of Oligosilanyl Compounds of Group 4 Metallocenes with the
 Oxidation State +3.
;
_journal_issue 11
_journal_name_full Organometallics
_journal_page_first 4309
_journal_page_last 4319
_journal_paper_doi 10.1021/om3001873
_journal_volume 31
_journal_year 2012
_chemical_formula_sum 'C43 H81 Hf K O6 Si8'
_chemical_formula_weight 1136.39
_chemical_name_systematic
; 
 ? 
;
_space_group_IT_number 14
_symmetry_cell_setting monoclinic
_symmetry_space_group_name_Hall '-P 2ybc'
_symmetry_space_group_name_H-M 'P 1 21/c 1'
_atom_sites_solution_hydrogens geom
_atom_sites_solution_primary direct
_atom_sites_solution_secondary difmap
_audit_creation_method SHELXL-97
_cell_angle_alpha 90.00
_cell_angle_beta 99.18(3)
_cell_angle_gamma 90.00
_cell_formula_units_Z 4
_cell_length_a 13.884(3)
_cell_length_b 15.265(3)
_cell_length_c 27.786(6)
_cell_measurement_reflns_used 7867
_cell_measurement_temperature 200(2)
_cell_measurement_theta_max 44.439
_cell_measurement_theta_min 4.509
_cell_volume 5814(2)
_computing_cell_refinement 'Bruker XSCANS'
_computing_data_collection 'Bruker XSCANS'
_computing_data_reduction 'Bruker SHELXTL'
_computing_molecular_graphics 'Bruker SHELXTL'
_computing_publication_material 'Bruker SHELXTL'
_computing_structure_refinement 'SHELXL-97 (Sheldrick, 1997)'
_computing_structure_solution 'SHELXS-97 (Sheldrick, 1990)'
_diffrn_ambient_temperature 200(2)
_diffrn_measured_fraction_theta_full 0.998
_diffrn_measured_fraction_theta_max 0.998
_diffrn_measurement_device_type 'SMART APEX'
_diffrn_measurement_method '\w scans'
_diffrn_radiation_monochromator graphite
_diffrn_radiation_source 'fine-focus sealed tube'
_diffrn_radiation_type MoK\a
_diffrn_radiation_wavelength 0.71073
_diffrn_reflns_av_R_equivalents 0.0725
_diffrn_reflns_av_sigmaI/netI 0.0690
_diffrn_reflns_limit_h_max 17
_diffrn_reflns_limit_h_min -17
_diffrn_reflns_limit_k_max 19
_diffrn_reflns_limit_k_min -19
_diffrn_reflns_limit_l_max 34
_diffrn_reflns_limit_l_min -34
_diffrn_reflns_number 45501
_diffrn_reflns_theta_full 26.37
_diffrn_reflns_theta_max 26.37
_diffrn_reflns_theta_min 1.48
_exptl_absorpt_coefficient_mu 2.069
_exptl_absorpt_correction_T_max 0.6824
_exptl_absorpt_correction_T_min 0.5573
_exptl_absorpt_correction_type multi-scan
_exptl_absorpt_process_details SADABS
_exptl_crystal_colour red
_exptl_crystal_density_diffrn 1.298
_exptl_crystal_density_method 'not measured'
_exptl_crystal_description plates
_exptl_crystal_F_000 2360
_exptl_crystal_size_max 0.32
_exptl_crystal_size_mid 0.30
_exptl_crystal_size_min 0.20
_refine_diff_density_max 1.459
_refine_diff_density_min -1.506
_refine_diff_density_rms 0.121
_refine_ls_extinction_method none
_refine_ls_goodness_of_fit_ref 1.108
_refine_ls_hydrogen_treatment constr
_refine_ls_matrix_type full
_refine_ls_number_parameters 546
_refine_ls_number_reflns 11867
_refine_ls_number_restraints 0
_refine_ls_restrained_S_all 1.108
_refine_ls_R_factor_all 0.0901
_refine_ls_R_factor_gt 0.0667
_refine_ls_shift/su_max 0.150
_refine_ls_shift/su_mean 0.005
_refine_ls_structure_factor_coef Fsqd
_refine_ls_weighting_details 'calc w=1/[\s^2^(Fo^2^)+(0.0418P)^2^+16.9114P] where P=(Fo^2^+2Fc^2^)/3'
_refine_ls_weighting_scheme calc
_refine_ls_wR_factor_gt 0.1283
_refine_ls_wR_factor_ref 0.1377
_reflns_number_gt 9251
_reflns_number_total 11867
_reflns_threshold_expression >2sigma(I)
_cod_data_source_file om3001873_si_002.cif
_cod_data_source_block 14_97j
_cod_depositor_comments
;
The following automatic conversions were performed:

'_symmetry_cell_setting' value 'Monoclinic' changed to 'monoclinic'
according to /home/saulius/struct/CIF-dictionaries/cif_core.dic
dictionary named 'cif_core.dic' version 2.4.1 from 2010-06-29.

Automatic conversion script
Id: cif_fix_values 1891 2012-01-12 08:04:46Z andrius 
;
_cod_original_cell_volume 5813(2)
_cod_original_sg_symbol_H-M P2(1)/c
_cod_database_code 4078440

loop_
_symmetry_equiv_pos_as_xyz
'x, y, z'
'-x, y+1/2, -z+1/2'
'-x, -y, -z'
'x, -y-1/2, z-1/2'

loop_
_atom_site_label
_atom_site_type_symbol
_atom_site_fract_x
_atom_site_fract_y
_atom_site_fract_z
_atom_site_U_iso_or_equiv
_atom_site_adp_type
_atom_site_occupancy
_atom_site_symmetry_multiplicity
_atom_site_calc_flag
_atom_site_refinement_flags
Hf1 Hf 0.45361(2) 0.868527(18) 0.126418(10) 0.03728(10) Uani 1 1 d .
Si4 Si 0.35934(13) 0.75504(12) 0.18241(6) 0.0352(4) Uani 1 1 d .
Si1 Si 0.37098(13) 0.74208(13) 0.06018(6) 0.0382(4) Uani 1 1 d .
K1 K 0.83028(12) 0.79803(11) 0.14427(6) 0.0539(4) Uani 1 1 d .
Si2 Si 0.42572(16) 0.60213(13) 0.08881(7) 0.0465(5) Uani 1 1 d .
Si3 Si 0.41422(15) 0.61105(12) 0.17273(7) 0.0437(5) Uani 1 1 d .
Si8 Si 0.35864(17) 0.77249(14) 0.26609(7) 0.0508(5) Uani 1 1 d .
Si5 Si 0.19404(15) 0.74154(16) 0.14707(8) 0.0538(6) Uani 1 1 d .
Si7 Si 0.38233(16) 0.74894(15) -0.02304(7) 0.0516(5) Uani 1 1 d .
Si6 Si 0.20308(15) 0.72954(17) 0.06365(8) 0.0547(6) Uani 1 1 d .
C5 C 0.5974(5) 0.7718(6) 0.1456(3) 0.061(2) Uani 1 1 d .
H5 H 0.5864 0.7111 0.1501 0.073 Uiso 1 1 calc R
O2 O 0.8175(5) 0.6253(7) 0.1087(4) 0.123(3) Uani 1 1 d .
C3 C 0.6207(7) 0.9137(7) 0.1604(6) 0.098(4) Uani 1 1 d .
H3 H 0.6277 0.9691 0.1763 0.117 Uiso 1 1 calc R
O1 O 0.8729(6) 0.6525(6) 0.2078(4) 0.122(3) Uani 1 1 d .
C4 C 0.6079(6) 0.8347(7) 0.1817(3) 0.070(3) Uani 1 1 d .
H4 H 0.6065 0.8249 0.2153 0.084 Uiso 1 1 calc R
O5 O 0.9097(6) 0.9616(6) 0.1801(5) 0.142(4) Uani 1 1 d .
O3 O 0.8419(6) 0.7667(11) 0.0457(3) 0.163(6) Uani 1 1 d .
O6 O 0.8846(6) 0.8264(9) 0.2431(3) 0.135(4) Uani 1 1 d .
O4 O 0.8495(6) 0.9369(7) 0.0817(5) 0.164(6) Uani 1 1 d .
C1 C 0.6057(6) 0.8116(7) 0.1019(3) 0.069(3) Uani 1 1 d .
H1 H 0.6011 0.7832 0.0712 0.082 Uiso 1 1 calc R
C2 C 0.6215(7) 0.8975(8) 0.1105(5) 0.092(4) Uani 1 1 d .
H2 H 0.6315 0.9401 0.0868 0.110 Uiso 1 1 calc R
C7 C 0.3513(9) 0.9839(6) 0.1535(3) 0.078(3) Uani 1 1 d .
H7 H 0.3360 0.9801 0.1856 0.093 Uiso 1 1 calc R
C8 C 0.2980(6) 0.9484(5) 0.1117(4) 0.071(3) Uani 1 1 d .
H8 H 0.2395 0.9154 0.1097 0.085 Uiso 1 1 calc R
C6 C 0.4290(9) 1.0247(7) 0.1402(7) 0.113(5) Uani 1 1 d .
H6 H 0.4783 1.0547 0.1616 0.136 Uiso 1 1 calc R
C10 C 0.4259(11) 1.0162(8) 0.0919(6) 0.107(5) Uani 1 1 d .
H10 H 0.4724 1.0389 0.0735 0.128 Uiso 1 1 calc R
C13 C 0.3344(8) 0.5157(6) 0.1890(4) 0.083(3) Uani 1 1 d .
C11 C 0.3548(7) 0.5018(6) 0.0618(3) 0.080(3) Uani 1 1 d .
H11A H 0.3537 0.5006 0.0265 0.121 Uiso 1 1 calc R
H11B H 0.2878 0.5047 0.0687 0.121 Uiso 1 1 calc R
H11C H 0.3864 0.4486 0.0764 0.121 Uiso 1 1 calc R
C12 C 0.5528(6) 0.5731(5) 0.0784(3) 0.071(3) Uani 1 1 d .
H12A H 0.5768 0.5231 0.0990 0.106 Uiso 1 1 calc R
H12B H 0.5961 0.6234 0.0868 0.106 Uiso 1 1 calc R
H12C H 0.5515 0.5578 0.0441 0.106 Uiso 1 1 calc R
C14 C 0.5351(6) 0.5888(6) 0.2140(3) 0.079(3) Uani 1 1 d .
H14A H 0.5226 0.5713 0.2464 0.119 Uiso 1 1 calc R
H14B H 0.5750 0.6421 0.2169 0.119 Uiso 1 1 calc R
H14C H 0.5698 0.5417 0.2000 0.119 Uiso 1 1 calc R
C15 C 0.1221(7) 0.6456(7) 0.1657(4) 0.095(4) Uani 1 1 d .
H15A H 0.1233 0.6468 0.2010 0.143 Uiso 1 1 calc R
H15B H 0.1512 0.5908 0.1566 0.143 Uiso 1 1 calc R
H15C H 0.0544 0.6494 0.1490 0.143 Uiso 1 1 calc R
C9 C 0.3449(10) 0.9698(7) 0.0741(4) 0.090(4) Uani 1 1 d .
H9 H 0.3244 0.9547 0.0408 0.109 Uiso 1 1 calc R
C20 C 0.3397(8) 0.8563(6) -0.0501(3) 0.083(3) Uani 1 1 d .
H20A H 0.3788 0.9035 -0.0329 0.124 Uiso 1 1 calc R
H20B H 0.2709 0.8648 -0.0472 0.124 Uiso 1 1 calc R
H20C H 0.3468 0.8573 -0.0847 0.124 Uiso 1 1 calc R
C22 C 0.2868(8) 0.8714(6) 0.2797(3) 0.087(3) Uani 1 1 d .
H22A H 0.2169 0.8594 0.2707 0.130 Uiso 1 1 calc R
H22B H 0.3045 0.9215 0.2608 0.130 Uiso 1 1 calc R
H22C H 0.3015 0.8850 0.3145 0.130 Uiso 1 1 calc R
C21 C 0.5117(7) 0.7393(7) -0.0346(3) 0.081(3) Uani 1 1 d .
H21A H 0.5124 0.7391 -0.0698 0.121 Uiso 1 1 calc R
H21B H 0.5403 0.6847 -0.0203 0.121 Uiso 1 1 calc R
H21C H 0.5498 0.7892 -0.0197 0.121 Uiso 1 1 calc R
C19 C 0.3089(8) 0.6625(7) -0.0613(3) 0.086(3) Uani 1 1 d .
H19A H 0.2392 0.6762 -0.0641 0.129 Uiso 1 1 calc R
H19B H 0.3217 0.6051 -0.0458 0.129 Uiso 1 1 calc R
H19C H 0.3275 0.6614 -0.0939 0.129 Uiso 1 1 calc R
C17 C 0.1381(7) 0.6236(7) 0.0398(4) 0.100(4) Uani 1 1 d .
H17A H 0.0674 0.6332 0.0342 0.151 Uiso 1 1 calc R
H17B H 0.1543 0.5768 0.0639 0.151 Uiso 1 1 calc R
H17C H 0.1593 0.6066 0.0091 0.151 Uiso 1 1 calc R
C18 C 0.1279(6) 0.8164(8) 0.0266(3) 0.093(3) Uani 1 1 d .
H18A H 0.0585 0.8043 0.0261 0.139 Uiso 1 1 calc R
H18B H 0.1422 0.8158 -0.0068 0.139 Uiso 1 1 calc R
H18C H 0.1441 0.8740 0.0412 0.139 Uiso 1 1 calc R
C24 C 0.4837(8) 0.7870(7) 0.3013(3) 0.094(3) Uani 1 1 d .
H24A H 0.4792 0.7991 0.3355 0.141 Uiso 1 1 calc R
H24B H 0.5160 0.8361 0.2877 0.141 Uiso 1 1 calc R
H24C H 0.5216 0.7333 0.2992 0.141 Uiso 1 1 calc R
C23 C 0.3035(8) 0.6782(6) 0.2952(3) 0.086(3) Uani 1 1 d .
H23A H 0.3151 0.6855 0.3307 0.129 Uiso 1 1 calc R
H23B H 0.3334 0.6234 0.2866 0.129 Uiso 1 1 calc R
H23C H 0.2331 0.6763 0.2835 0.129 Uiso 1 1 calc R
C16 C 0.1124(7) 0.8362(8) 0.1600(4) 0.108(4) Uani 1 1 d .
H16A H 0.0844 0.8235 0.1894 0.162 Uiso 1 1 calc R
H16B H 0.0597 0.8438 0.1323 0.162 Uiso 1 1 calc R
H16C H 0.1510 0.8901 0.1648 0.162 Uiso 1 1 calc R
C26 C 0.8411(9) 0.5573(8) 0.1449(6) 0.120(5) Uani 1 1 d .
H26A H 0.9110 0.5419 0.1472 0.144 Uiso 1 1 calc R
H26B H 0.8023 0.5044 0.1343 0.144 Uiso 1 1 calc R
C30 C 0.8559(10) 0.9074(11) 0.0284(5) 0.121(6) Uani 1 1 d .
H30A H 0.9253 0.9016 0.0246 0.145 Uiso 1 1 calc R
H30B H 0.8260 0.9528 0.0053 0.145 Uiso 1 1 calc R
C28 C 0.8033(11) 0.6711(12) 0.0297(5) 0.145(8) Uani 1 1 d .
H28A H 0.7312 0.6713 0.0218 0.174 Uiso 1 1 calc R
H28B H 0.8298 0.6524 0.0002 0.174 Uiso 1 1 calc R
C32 C 0.8841(10) 1.0315(7) 0.1438(6) 0.121(5) Uani 1 1 d .
H32A H 0.9246 1.0839 0.1536 0.145 Uiso 1 1 calc R
H32B H 0.8148 1.0480 0.1426 0.145 Uiso 1 1 calc R
C35 C 0.9187(13) 0.7629(17) 0.2723(4) 0.177(10) Uani 1 1 d .
H35A H 0.9095 0.7764 0.3061 0.212 Uiso 1 1 calc R
H35B H 0.9893 0.7548 0.2717 0.212 Uiso 1 1 calc R
C25 C 0.8221(9) 0.5830(8) 0.1933(7) 0.127(5) Uani 1 1 d .
H25A H 0.7517 0.5954 0.1919 0.152 Uiso 1 1 calc R
H25B H 0.8401 0.5345 0.2167 0.152 Uiso 1 1 calc R
C34 C 0.9267(11) 0.9105(10) 0.2561(6) 0.139(6) Uani 1 1 d .
H34A H 0.9985 0.9057 0.2585 0.166 Uiso 1 1 calc R
H34B H 0.9125 0.9265 0.2887 0.166 Uiso 1 1 calc R
C27 C 0.8337(11) 0.6135(13) 0.0680(6) 0.178(10) Uani 1 1 d .
H27A H 0.8059 0.5555 0.0577 0.214 Uiso 1 1 calc R
H27B H 0.9054 0.6079 0.0705 0.214 Uiso 1 1 calc R
C36 C 0.8648(14) 0.6837(14) 0.2550(5) 0.171(9) Uani 1 1 d .
H36A H 0.8861 0.6362 0.2785 0.205 Uiso 1 1 calc R
H36B H 0.7949 0.6946 0.2560 0.205 Uiso 1 1 calc R
C29 C 0.8024(10) 0.8173(15) 0.0157(5) 0.159(8) Uani 1 1 d .
H29A H 0.7321 0.8222 0.0178 0.191 Uiso 1 1 calc R
H29B H 0.8095 0.7981 -0.0176 0.191 Uiso 1 1 calc R
C31 C 0.9019(10) 0.9989(11) 0.0895(7) 0.149(7) Uani 1 1 d .
H31A H 0.8835 1.0453 0.0648 0.179 Uiso 1 1 calc R
H31B H 0.9709 0.9824 0.0896 0.179 Uiso 1 1 calc R
C33 C 0.8894(10) 0.9872(10) 0.2191(7) 0.159(8) Uani 1 1 d .
H33A H 0.8182 0.9960 0.2169 0.190 Uiso 1 1 calc R
H33B H 0.9233 1.0429 0.2292 0.190 Uiso 1 1 calc R
C91 C 0.8223(8) 0.8352(7) 0.3876(3) 0.078(3) Uani 1 1 d .
H91 H 0.8037 0.8950 0.3838 0.093 Uiso 1 1 calc R
C90 C 0.9138(8) 0.8140(8) 0.4029(3) 0.083(3) Uani 1 1 d .
C96 C 0.9898(12) 0.8793(11) 0.4139(5) 0.193(9) Uani 1 1 d .
H96A H 0.9730 0.9310 0.3933 0.290 Uiso 1 1 calc R
H96B H 1.0519 0.8550 0.4075 0.290 Uiso 1 1 calc R
H96C H 0.9959 0.8961 0.4483 0.290 Uiso 1 1 calc R
C93 C 0.7755(16) 0.6893(11) 0.3782(5) 0.146(8) Uani 1 1 d .
H93 H 0.7259 0.6473 0.3681 0.175 Uiso 1 1 calc R
C92 C 0.7549(10) 0.7713(12) 0.3772(5) 0.124(5) Uani 1 1 d .
H92 H 0.6885 0.7881 0.3687 0.149 Uiso 1 1 calc R
C95 C 0.9379(9) 0.7247(10) 0.4052(4) 0.098(4) Uani 1 1 d .
H95 H 1.0041 0.7081 0.4149 0.118 Uiso 1 1 calc R
C94 C 0.8707(18) 0.6624(9) 0.3942(6) 0.149(9) Uani 1 1 d .
H94 H 0.8873 0.6020 0.3972 0.178 Uiso 1 1 calc R

loop_
_atom_site_aniso_label
_atom_site_aniso_U_11
_atom_site_aniso_U_22
_atom_site_aniso_U_33
_atom_site_aniso_U_23
_atom_site_aniso_U_13
_atom_site_aniso_U_12
Hf1 0.04057(17) 0.03392(15) 0.03881(16) -0.00003(13) 0.01081(11) -0.00040(13)
Si4 0.0370(10) 0.0358(10) 0.0343(9) 0.0003(8) 0.0105(8) 0.0042(8)
Si1 0.0379(10) 0.0441(11) 0.0337(9) -0.0006(8) 0.0093(8) -0.0001(8)
K1 0.0498(10) 0.0593(11) 0.0543(10) 0.0014(8) 0.0134(8) 0.0032(8)
Si2 0.0564(13) 0.0372(10) 0.0497(12) -0.0060(9) 0.0196(10) 0.0008(9)
Si3 0.0519(12) 0.0349(10) 0.0461(11) 0.0061(8) 0.0130(9) 0.0082(9)
Si8 0.0733(15) 0.0446(12) 0.0375(11) -0.0023(9) 0.0177(10) -0.0063(11)
Si5 0.0345(11) 0.0799(16) 0.0495(12) 0.0106(11) 0.0144(9) 0.0064(11)
Si7 0.0570(13) 0.0637(14) 0.0359(11) -0.0004(10) 0.0124(9) -0.0046(11)
Si6 0.0349(11) 0.0835(16) 0.0452(12) 0.0050(11) 0.0046(9) -0.0050(11)
C5 0.035(4) 0.053(5) 0.096(7) 0.003(5) 0.015(4) -0.004(4)
O2 0.068(5) 0.170(9) 0.136(8) -0.065(7) 0.031(5) -0.021(5)
C3 0.046(6) 0.056(6) 0.181(13) -0.043(8) -0.013(7) 0.002(5)
O1 0.073(5) 0.106(7) 0.192(10) 0.038(6) 0.038(6) 0.000(5)
C4 0.049(5) 0.107(8) 0.051(5) -0.009(5) -0.002(4) 0.015(5)
O5 0.075(5) 0.114(7) 0.237(12) -0.086(8) 0.023(7) 0.021(5)
O3 0.082(6) 0.357(19) 0.058(5) 0.047(8) 0.034(4) 0.051(9)
O6 0.086(6) 0.234(13) 0.088(6) -0.009(7) 0.021(5) 0.011(7)
O4 0.062(5) 0.129(8) 0.317(17) 0.124(10) 0.080(7) 0.024(5)
C1 0.039(5) 0.109(8) 0.062(6) -0.009(5) 0.019(4) 0.008(5)
C2 0.047(6) 0.093(8) 0.142(11) 0.049(8) 0.034(6) -0.001(5)
C7 0.120(9) 0.064(6) 0.052(5) 0.002(5) 0.023(6) 0.042(6)
C8 0.052(5) 0.042(5) 0.116(8) 0.011(5) 0.007(6) 0.017(4)
C6 0.084(9) 0.042(6) 0.203(16) -0.033(8) -0.010(10) 0.007(5)
C10 0.125(11) 0.057(7) 0.162(13) 0.046(8) 0.096(11) 0.028(7)
C13 0.110(8) 0.059(6) 0.094(7) -0.001(5) 0.057(6) -0.021(5)
C11 0.116(8) 0.055(5) 0.075(6) -0.021(5) 0.030(6) -0.017(5)
C12 0.084(6) 0.053(5) 0.085(6) -0.004(4) 0.046(5) 0.017(5)
C14 0.075(6) 0.086(7) 0.072(6) 0.023(5) -0.001(5) 0.036(5)
C15 0.056(6) 0.140(10) 0.089(7) 0.026(7) 0.012(5) -0.027(6)
C9 0.146(11) 0.070(7) 0.055(6) 0.011(5) 0.016(7) 0.053(7)
C20 0.114(8) 0.087(7) 0.049(5) 0.022(5) 0.015(5) 0.017(6)
C22 0.121(9) 0.076(7) 0.071(6) -0.020(5) 0.038(6) 0.008(6)
C21 0.079(6) 0.115(8) 0.054(5) -0.003(5) 0.031(5) -0.001(6)
C19 0.116(8) 0.095(7) 0.050(5) -0.020(5) 0.018(5) -0.030(6)
C17 0.061(6) 0.146(11) 0.095(8) -0.027(7) 0.016(6) -0.044(7)
C18 0.052(6) 0.150(10) 0.072(6) 0.039(7) -0.001(5) 0.026(6)
C24 0.115(9) 0.117(9) 0.046(5) -0.016(5) -0.003(5) -0.024(7)
C23 0.143(10) 0.073(6) 0.049(5) 0.004(5) 0.032(6) -0.027(6)
C16 0.070(7) 0.153(11) 0.111(9) 0.004(8) 0.040(6) 0.042(7)
C26 0.088(9) 0.081(9) 0.199(16) 0.051(10) 0.043(10) 0.022(7)
C30 0.090(9) 0.194(16) 0.090(9) 0.057(10) 0.051(8) 0.041(10)
C28 0.136(12) 0.221(18) 0.091(10) -0.115(12) 0.058(9) -0.076(13)
C32 0.106(10) 0.051(7) 0.206(16) 0.026(8) 0.029(10) 0.012(6)
C35 0.154(15) 0.34(3) 0.038(7) 0.012(12) 0.022(8) 0.097(18)
C25 0.081(9) 0.068(8) 0.241(19) 0.019(10) 0.058(10) 0.003(6)
C34 0.115(11) 0.105(11) 0.189(17) -0.083(11) 0.004(10) -0.004(9)
C27 0.132(13) 0.33(3) 0.077(9) -0.043(14) 0.015(10) -0.123(15)
C36 0.188(18) 0.27(3) 0.054(8) -0.047(12) 0.029(9) 0.006(16)
C29 0.082(10) 0.32(3) 0.087(10) 0.016(14) 0.043(8) -0.009(14)
C31 0.080(9) 0.149(14) 0.23(2) 0.108(14) 0.049(11) 0.033(9)
C33 0.092(10) 0.124(13) 0.27(2) -0.120(15) 0.057(12) -0.008(9)
C91 0.085(7) 0.076(7) 0.070(6) 0.010(5) 0.005(6) 0.021(6)
C90 0.087(8) 0.111(9) 0.048(5) 0.004(5) -0.001(5) -0.030(7)
C96 0.217(18) 0.26(2) 0.094(10) 0.010(11) -0.011(11) -0.147(16)
C93 0.24(2) 0.095(11) 0.109(11) -0.054(10) 0.060(13) -0.085(13)
C92 0.088(9) 0.177(16) 0.107(10) -0.017(11) 0.015(7) -0.023(11)
C95 0.099(9) 0.111(10) 0.089(8) 0.038(8) 0.032(7) 0.050(8)
C94 0.30(3) 0.072(9) 0.110(12) 0.039(8) 0.131(15) 0.069(13)

loop_
_atom_type_symbol
_atom_type_description
_atom_type_scat_dispersion_real
_atom_type_scat_dispersion_imag
_atom_type_scat_source
C C 0.0033 0.0016 'International Tables Vol C Tables 4.2.6.8 and 6.1.1.4'
H H 0.0000 0.0000 'International Tables Vol C Tables 4.2.6.8 and 6.1.1.4'
O O 0.0106 0.0060 'International Tables Vol C Tables 4.2.6.8 and 6.1.1.4'
Si Si 0.0817 0.0704 'International Tables Vol C Tables 4.2.6.8 and 6.1.1.4'
K K 0.2009 0.2494 'International Tables Vol C Tables 4.2.6.8 and 6.1.1.4'
Hf Hf -0.5830 6.1852 'International Tables Vol C Tables 4.2.6.8 and 6.1.1.4'

loop_
_geom_angle_atom_site_label_1
_geom_angle_atom_site_label_2
_geom_angle_atom_site_label_3
_geom_angle
C6 Hf1 C10 31.7(4)
C6 Hf1 C8 53.2(3)
C10 Hf1 C8 53.2(4)
C6 Hf1 C7 31.9(4)
C10 Hf1 C7 53.1(3)
C8 Hf1 C7 32.7(3)
C6 Hf1 C3 79.2(4)
C10 Hf1 C3 88.4(5)
C8 Hf1 C3 132.4(3)
C7 Hf1 C3 103.7(4)
C6 Hf1 C9 52.7(4)
C10 Hf1 C9 32.0(4)
C8 Hf1 C9 32.0(3)
C7 Hf1 C9 53.3(3)
C3 Hf1 C9 120.1(5)
C6 Hf1 C5 132.6(3)
C10 Hf1 C5 134.7(4)
C8 Hf1 C5 172.1(3)
C7 Hf1 C5 148.1(3)
C3 Hf1 C5 53.5(3)
C9 Hf1 C5 154.0(4)
C6 Hf1 C1 122.1(4)
C10 Hf1 C1 107.6(4)
C8 Hf1 C1 153.4(3)
C7 Hf1 C1 153.7(4)
C3 Hf1 C1 53.9(3)
C9 Hf1 C1 121.8(4)
C5 Hf1 C1 32.3(3)
C6 Hf1 C4 103.5(4)
C10 Hf1 C4 119.9(5)
C8 Hf1 C4 148.7(3)
C7 Hf1 C4 116.3(3)
C3 Hf1 C4 32.1(3)
C9 Hf1 C4 151.8(4)
C5 Hf1 C4 32.3(3)
C1 Hf1 C4 53.7(3)
C6 Hf1 C2 90.7(5)
C10 Hf1 C2 81.9(4)
C8 Hf1 C2 135.1(3)
C7 Hf1 C2 122.2(4)
C3 Hf1 C2 33.2(4)
C9 Hf1 C2 106.7(4)
C5 Hf1 C2 52.8(3)
C1 Hf1 C2 31.5(3)
C4 Hf1 C2 53.5(3)
C6 Hf1 Si1 136.5(3)
C10 Hf1 Si1 110.9(5)
C8 Hf1 Si1 88.6(2)
C7 Hf1 Si1 120.2(3)
C3 Hf1 Si1 135.4(3)
C9 Hf1 Si1 84.0(3)
C5 Hf1 Si1 87.8(2)
C1 Hf1 Si1 81.6(2)
C4 Hf1 Si1 119.3(2)
C2 Hf1 Si1 107.8(4)
C6 Hf1 Si4 115.4(4)
C10 Hf1 Si4 136.9(3)
C8 Hf1 Si4 85.6(2)
C7 Hf1 Si4 85.9(3)
C3 Hf1 Si4 117.2(4)
C9 Hf1 Si4 114.9(4)
C5 Hf1 Si4 86.7(2)
C1 Hf1 Si4 115.6(3)
C4 Hf1 Si4 87.8(2)
C2 Hf1 Si4 138.4(2)
Si1 Hf1 Si4 75.98(5)
Si8 Si4 Si3 105.79(10)
Si8 Si4 Si5 105.41(11)
Si3 Si4 Si5 100.49(11)
Si8 Si4 Hf1 124.03(9)
Si3 Si4 Hf1 109.07(8)
Si5 Si4 Hf1 109.52(9)
Si7 Si1 Si6 105.46(11)
Si7 Si1 Si2 107.69(10)
Si6 Si1 Si2 100.37(11)
Si7 Si1 Hf1 122.37(9)
Si6 Si1 Hf1 109.58(9)
Si2 Si1 Hf1 109.13(9)
O6 K1 O4 117.6(4)
O6 K1 O2 119.2(4)
O4 K1 O2 120.1(4)
O6 K1 O3 161.1(3)
O4 K1 O3 59.6(5)
O2 K1 O3 60.5(4)
O6 K1 O5 59.0(4)
O4 K1 O5 58.6(4)
O2 K1 O5 161.0(2)
O3 K1 O5 114.3(4)
O6 K1 O1 60.5(4)
O4 K1 O1 162.4(2)
O2 K1 O1 58.7(3)
O3 K1 O1 115.7(4)
O5 K1 O1 116.0(3)
O6 K1 C1 117.2(2)
O4 K1 C1 84.5(3)
O2 K1 C1 85.8(3)
O3 K1 C1 81.7(2)
O5 K1 C1 112.2(3)
O1 K1 C1 112.2(3)
O6 K1 C5 97.0(2)
O4 K1 C5 107.2(2)
O2 K1 C5 83.2(2)
O3 K1 C5 101.6(3)
O5 K1 C5 115.7(2)
O1 K1 C5 90.3(2)
C1 K1 C5 24.7(2)
O6 K1 C2 107.5(3)
O4 K1 C2 68.7(2)
O2 K1 C2 109.3(3)
O3 K1 C2 89.2(3)
O5 K1 C2 88.2(3)
O1 K1 C2 128.9(2)
C1 K1 C2 24.0(2)
C5 K1 C2 39.4(2)
O6 K1 C4 77.9(2)
O4 K1 C4 104.1(2)
O2 K1 C4 104.4(2)
O3 K1 C4 120.9(2)
O5 K1 C4 93.9(2)
O1 K1 C4 92.7(2)
C1 K1 C4 39.3(2)
C5 K1 C4 23.5(2)
C2 K1 C4 38.6(2)
O6 K1 C36 39.5(4)
O4 K1 C36 156.3(4)
O2 K1 C36 80.4(4)
O3 K1 C36 138.6(4)
O5 K1 C36 98.0(4)
O1 K1 C36 22.9(3)
C1 K1 C36 110.4(4)
C5 K1 C36 85.7(4)
C2 K1 C36 118.3(4)
C4 K1 C36 79.6(3)
O6 K1 C3 83.9(3)
O4 K1 C3 82.0(3)
O2 K1 C3 120.8(2)
O3 K1 C3 113.0(3)
O5 K1 C3 78.2(2)
O1 K1 C3 114.2(3)
C1 K1 C3 38.9(2)
C5 K1 C3 38.2(2)
C2 K1 C3 23.8(3)
C4 K1 C3 22.7(2)
C36 K1 C3 98.0(4)
C12 Si2 C11 100.8(4)
C12 Si2 Si1 114.8(3)
C11 Si2 Si1 118.4(3)
C12 Si2 Si3 112.1(3)
C11 Si2 Si3 108.8(3)
Si1 Si2 Si3 102.19(10)
C14 Si3 C13 102.0(5)
C14 Si3 Si4 111.5(3)
C13 Si3 Si4 118.0(3)
C14 Si3 Si2 113.0(3)
C13 Si3 Si2 108.7(3)
Si4 Si3 Si2 103.89(10)
C24 Si8 C23 106.0(5)
C24 Si8 C22 106.2(5)
C23 Si8 C22 105.3(5)
C24 Si8 Si4 112.6(3)
C23 Si8 Si4 114.0(3)
C22 Si8 Si4 112.1(3)
C15 Si5 C16 100.4(5)
C15 Si5 Si6 108.8(4)
C16 Si5 Si6 111.8(4)
C15 Si5 Si4 118.4(3)
C16 Si5 Si4 115.1(4)
Si6 Si5 Si4 102.49(10)
C20 Si7 C21 104.5(5)
C20 Si7 C19 106.2(5)
C21 Si7 C19 107.1(5)
C20 Si7 Si1 111.8(3)
C21 Si7 Si1 112.4(3)
C19 Si7 Si1 114.1(3)
C18 Si6 C17 102.4(5)
C18 Si6 Si5 111.8(3)
C17 Si6 Si5 108.1(3)
C18 Si6 Si1 112.6(3)
C17 Si6 Si1 117.9(3)
Si5 Si6 Si1 104.06(11)
C1 C5 C4 108.6(8)
C1 C5 Hf1 74.0(5)
C4 C5 Hf1 74.2(5)
C1 C5 K1 73.4(4)
C4 C5 K1 86.2(5)
Hf1 C5 K1 133.7(3)
C27 O2 C26 119.5(15)
C27 O2 K1 117.5(12)
C26 O2 K1 115.6(8)
C4 C3 C2 107.0(9)
C4 C3 Hf1 74.9(5)
C2 C3 Hf1 74.2(5)
C4 C3 K1 77.2(5)
C2 C3 K1 69.4(6)
Hf1 C3 K1 124.2(4)
C25 O1 C36 116.2(13)
C25 O1 K1 113.3(9)
C36 O1 K1 105.8(10)
C3 C4 C5 107.8(9)
C3 C4 Hf1 73.0(5)
C5 C4 Hf1 73.4(5)
C3 C4 K1 80.1(6)
C5 C4 K1 70.4(5)
Hf1 C4 K1 124.8(3)
C33 O5 C32 108.0(13)
C33 O5 K1 117.3(10)
C32 O5 K1 111.0(8)
C29 O3 C28 107.3(15)
C29 O3 K1 118.4(12)
C28 O3 K1 111.1(7)
C35 O6 C34 114.6(15)
C35 O6 K1 121.0(11)
C34 O6 K1 115.2(9)
C31 O4 C30 106.0(13)
C31 O4 K1 127.5(12)
C30 O4 K1 113.4(8)
C2 C1 C5 108.0(9)
C2 C1 Hf1 74.4(5)
C5 C1 Hf1 73.6(5)
C2 C1 K1 82.8(6)
C5 C1 K1 81.9(5)
Hf1 C1 K1 139.0(4)
C1 C2 C3 108.6(9)
C1 C2 Hf1 74.1(5)
C3 C2 Hf1 72.6(5)
C1 C2 K1 73.1(5)
C3 C2 K1 86.8(6)
Hf1 C2 K1 132.9(4)
C6 C7 C8 107.0(10)
C6 C7 Hf1 73.7(6)
C8 C7 Hf1 73.7(5)
C9 C8 C7 107.2(9)
C9 C8 Hf1 74.3(5)
C7 C8 Hf1 73.5(5)
C10 C6 C7 109.4(11)
C10 C6 Hf1 74.5(6)
C7 C6 Hf1 74.4(6)
C6 C10 C9 108.0(11)
C6 C10 Hf1 73.7(6)
C9 C10 Hf1 74.4(6)
C8 C9 C10 108.4(10)
C8 C9 Hf1 73.7(5)
C10 C9 Hf1 73.6(6)
O2 C26 C25 113.2(11)
O4 C30 C29 111.6(10)
C27 C28 O3 108.4(11)
O5 C32 C31 110.8(10)
O6 C35 C36 107.1(15)
O1 C25 C26 109.5(12)
O1 C25 K1 47.1(7)
C26 C25 K1 82.8(8)
O6 C34 C33 114.8(12)
O2 C27 C28 123(2)
O1 C36 C35 118.0(15)
O1 C36 K1 51.3(7)
C35 C36 K1 82.4(11)
O3 C29 C30 105.0(15)
O4 C31 C32 103.3(14)
O5 C33 C34 103.8(12)
C90 C91 C92 119.6(12)
C91 C90 C95 117.7(10)
C91 C90 C96 122.2(14)
C95 C90 C96 119.9(14)
C92 C93 C94 119.5(16)
C93 C92 C91 123.7(15)
C94 C95 C90 122.0(13)
C95 C94 C93 117.3(13)

loop_
_geom_bond_atom_site_label_1
_geom_bond_atom_site_label_2
_geom_bond_distance
Hf1 C6 2.446(10)
Hf1 C10 2.456(10)
Hf1 C8 2.458(8)
Hf1 C7 2.455(8)
Hf1 C3 2.460(9)
Hf1 C9 2.466(9)
Hf1 C5 2.473(8)
Hf1 C1 2.477(8)
Hf1 C4 2.483(8)
Hf1 C2 2.481(9)
Hf1 Si1 2.785(2)
Hf1 Si4 2.7900(19)
Si4 Si8 2.342(3)
Si4 Si3 2.356(3)
Si4 Si5 2.357(3)
Si1 Si7 2.345(3)
Si1 Si6 2.356(3)
Si1 Si2 2.363(3)
K1 O6 2.764(9)
K1 O4 2.782(9)
K1 O2 2.812(9)
K1 O3 2.810(9)
K1 O5 2.844(9)
K1 O1 2.840(8)
K1 C1 3.158(8)
K1 C5 3.264(7)
K1 C2 3.274(10)
K1 C4 3.457(9)
K1 C36 3.502(17)
K1 C3 3.494(10)
Si2 C12 1.886(8)
Si2 C11 1.909(8)
Si2 Si3 2.366(3)
Si3 C14 1.906(8)
Si3 C13 1.927(9)
Si8 C24 1.866(10)
Si8 C23 1.873(8)
Si8 C22 1.881(9)
Si5 C15 1.891(9)
Si5 C16 1.906(10)
Si5 Si6 2.348(3)
Si7 C20 1.861(9)
Si7 C21 1.880(9)
Si7 C19 1.888(9)
Si6 C18 1.888(9)
Si6 C17 1.918(10)
C5 C1 1.378(12)
C5 C4 1.380(12)
O2 C27 1.200(15)
O2 C26 1.446(14)
C3 C4 1.367(14)
C3 C2 1.412(15)
O1 C25 1.303(14)
O1 C36 1.415(14)
O5 C33 1.225(16)
O5 C32 1.472(15)
O3 C29 1.203(18)
O3 C28 1.593(18)
O6 C35 1.303(18)
O6 C34 1.431(15)
O4 C31 1.192(17)
O4 C30 1.562(17)
C1 C2 1.345(14)
C7 C6 1.348(15)
C7 C8 1.385(13)
C8 C9 1.357(13)
C6 C10 1.341(17)
C10 C9 1.355(16)
C26 C25 1.463(18)
C30 C29 1.58(2)
C28 C27 1.39(2)
C32 C31 1.65(2)
C35 C36 1.46(3)
C34 C33 1.59(2)
C91 C90 1.314(13)
C91 C92 1.350(16)
C90 C95 1.403(16)
C90 C96 1.448(15)
C93 C92 1.284(19)
C93 C94 1.39(2)
C95 C94 1.33(2)

loop_
_geom_torsion_atom_site_label_1
_geom_torsion_atom_site_label_2
_geom_torsion_atom_site_label_3
_geom_torsion_atom_site_label_4
_geom_torsion
C6 Hf1 Si4 Si8 -45.1(4)
C10 Hf1 Si4 Si8 -74.6(7)
C8 Hf1 Si4 Si8 -90.6(3)
C7 Hf1 Si4 Si8 -57.8(3)
C3 Hf1 Si4 Si8 45.5(3)
C9 Hf1 Si4 Si8 -103.8(3)
C5 Hf1 Si4 Si8 91.1(2)
C1 Hf1 Si4 Si8 106.3(3)
C4 Hf1 Si4 Si8 58.8(2)
C2 Hf1 Si4 Si8 78.6(5)
Si1 Hf1 Si4 Si8 179.71(12)
C6 Hf1 Si4 Si3 -170.6(3)
C10 Hf1 Si4 Si3 159.9(7)
C8 Hf1 Si4 Si3 143.9(3)
C7 Hf1 Si4 Si3 176.7(3)
C3 Hf1 Si4 Si3 -80.0(3)
C9 Hf1 Si4 Si3 130.7(3)
C5 Hf1 Si4 Si3 -34.4(2)
C1 Hf1 Si4 Si3 -19.2(3)
C4 Hf1 Si4 Si3 -66.7(2)
C2 Hf1 Si4 Si3 -46.9(5)
Si1 Hf1 Si4 Si3 54.20(9)
C6 Hf1 Si4 Si5 80.3(3)
C10 Hf1 Si4 Si5 50.8(7)
C8 Hf1 Si4 Si5 34.8(3)
C7 Hf1 Si4 Si5 67.6(3)
C3 Hf1 Si4 Si5 170.9(3)
C9 Hf1 Si4 Si5 21.6(3)
C5 Hf1 Si4 Si5 -143.4(2)
C1 Hf1 Si4 Si5 -128.3(2)
C4 Hf1 Si4 Si5 -175.8(2)
C2 Hf1 Si4 Si5 -156.0(5)
Si1 Hf1 Si4 Si5 -54.88(9)
C6 Hf1 Si1 Si7 65.1(6)
C10 Hf1 Si1 Si7 42.1(3)
C8 Hf1 Si1 Si7 91.5(3)
C7 Hf1 Si1 Si7 100.6(3)
C3 Hf1 Si1 Si7 -68.0(5)
C9 Hf1 Si1 Si7 59.8(3)
C5 Hf1 Si1 Si7 -95.5(2)
C1 Hf1 Si1 Si7 -63.6(3)
C4 Hf1 Si1 Si7 -103.4(3)
C2 Hf1 Si1 Si7 -45.8(3)
Si4 Hf1 Si1 Si7 177.31(12)
C6 Hf1 Si1 Si6 -59.0(6)
C10 Hf1 Si1 Si6 -82.0(3)
C8 Hf1 Si1 Si6 -32.6(3)
C7 Hf1 Si1 Si6 -23.4(3)
C3 Hf1 Si1 Si6 167.9(5)
C9 Hf1 Si1 Si6 -64.3(3)
C5 Hf1 Si1 Si6 140.4(2)
C1 Hf1 Si1 Si6 172.3(3)
C4 Hf1 Si1 Si6 132.5(3)
C2 Hf1 Si1 Si6 -169.9(3)
Si4 Hf1 Si1 Si6 53.23(9)
C6 Hf1 Si1 Si2 -168.0(6)
C10 Hf1 Si1 Si2 169.0(3)
C8 Hf1 Si1 Si2 -141.6(3)
C7 Hf1 Si1 Si2 -132.4(3)
C3 Hf1 Si1 Si2 58.9(5)
C9 Hf1 Si1 Si2 -173.3(3)
C5 Hf1 Si1 Si2 31.4(2)
C1 Hf1 Si1 Si2 63.3(3)
C4 Hf1 Si1 Si2 23.5(3)
C2 Hf1 Si1 Si2 81.1(3)
Si4 Hf1 Si1 Si2 -55.77(8)
Si7 Si1 Si2 C12 56.3(3)
Si6 Si1 Si2 C12 166.3(3)
Hf1 Si1 Si2 C12 -78.6(3)
Si7 Si1 Si2 C11 -62.7(3)
Si6 Si1 Si2 C11 47.4(3)
Hf1 Si1 Si2 C11 162.5(3)
Si7 Si1 Si2 Si3 177.90(10)
Si6 Si1 Si2 Si3 -72.05(12)
Hf1 Si1 Si2 Si3 43.05(11)
Si8 Si4 Si3 C14 -53.3(3)
Si5 Si4 Si3 C14 -162.8(3)
Hf1 Si4 Si3 C14 82.1(3)
Si8 Si4 Si3 C13 64.3(4)
Si5 Si4 Si3 C13 -45.2(4)
Hf1 Si4 Si3 C13 -160.3(4)
Si8 Si4 Si3 Si2 -175.42(11)
Si5 Si4 Si3 Si2 75.12(12)
Hf1 Si4 Si3 Si2 -39.94(12)
C12 Si2 Si3 C14 0.7(5)
C11 Si2 Si3 C14 111.4(5)
Si1 Si2 Si3 C14 -122.7(3)
C12 Si2 Si3 C13 -111.8(5)
C11 Si2 Si3 C13 -1.1(5)
Si1 Si2 Si3 C13 124.8(4)
C12 Si2 Si3 Si4 121.8(3)
C11 Si2 Si3 Si4 -127.6(3)
Si1 Si2 Si3 Si4 -1.63(13)
Si3 Si4 Si8 C24 75.3(4)
Si5 Si4 Si8 C24 -178.8(4)
Hf1 Si4 Si8 C24 -51.6(4)
Si3 Si4 Si8 C23 -45.4(4)
Si5 Si4 Si8 C23 60.5(4)
Hf1 Si4 Si8 C23 -172.3(4)
Si3 Si4 Si8 C22 -165.0(4)
Si5 Si4 Si8 C22 -59.1(4)
Hf1 Si4 Si8 C22 68.1(4)
Si8 Si4 Si5 C15 -62.2(4)
Si3 Si4 Si5 C15 47.6(4)
Hf1 Si4 Si5 C15 162.3(4)
Si8 Si4 Si5 C16 56.4(4)
Si3 Si4 Si5 C16 166.2(4)
Hf1 Si4 Si5 C16 -79.1(4)
Si8 Si4 Si5 Si6 178.07(11)
Si3 Si4 Si5 Si6 -72.16(12)
Hf1 Si4 Si5 Si6 42.55(13)
Si6 Si1 Si7 C20 72.9(4)
Si2 Si1 Si7 C20 179.4(4)
Hf1 Si1 Si7 C20 -53.1(4)
Si6 Si1 Si7 C21 -170.0(4)
Si2 Si1 Si7 C21 -63.5(4)
Hf1 Si1 Si7 C21 64.1(4)
Si6 Si1 Si7 C19 -47.7(4)
Si2 Si1 Si7 C19 58.8(4)
Hf1 Si1 Si7 C19 -173.7(4)
C15 Si5 Si6 C18 110.1(5)
C16 Si5 Si6 C18 0.2(6)
Si4 Si5 Si6 C18 -123.7(4)
C15 Si5 Si6 C17 -1.8(5)
C16 Si5 Si6 C17 -111.8(5)
Si4 Si5 Si6 C17 124.4(4)
C15 Si5 Si6 Si1 -128.0(4)
C16 Si5 Si6 Si1 122.0(4)
Si4 Si5 Si6 Si1 -1.79(14)
Si7 Si1 Si6 C18 -51.5(4)
Si2 Si1 Si6 C18 -163.3(4)
Hf1 Si1 Si6 C18 82.0(4)
Si7 Si1 Si6 C17 67.5(4)
Si2 Si1 Si6 C17 -44.3(4)
Hf1 Si1 Si6 C17 -159.0(4)
Si7 Si1 Si6 Si5 -172.82(12)
Si2 Si1 Si6 Si5 75.39(13)
Hf1 Si1 Si6 Si5 -39.36(13)
C6 Hf1 C5 C1 -84.1(9)
C10 Hf1 C5 C1 -39.8(9)
C8 Hf1 C5 C1 141(2)
C7 Hf1 C5 C1 -129.3(8)
C3 Hf1 C5 C1 -78.4(7)
C9 Hf1 C5 C1 6.2(11)
C4 Hf1 C5 C1 -115.2(8)
C2 Hf1 C5 C1 -36.6(6)
Si1 Hf1 C5 C1 77.8(6)
Si4 Hf1 C5 C1 153.8(6)
C6 Hf1 C5 C4 31.1(9)
C10 Hf1 C5 C4 75.3(9)
C8 Hf1 C5 C4 -104(2)
C7 Hf1 C5 C4 -14.1(9)
C3 Hf1 C5 C4 36.8(6)
C9 Hf1 C5 C4 121.4(10)
C1 Hf1 C5 C4 115.2(8)
C2 Hf1 C5 C4 78.6(7)
Si1 Hf1 C5 C4 -167.0(6)
Si4 Hf1 C5 C4 -91.0(6)
C6 Hf1 C5 K1 -37.5(9)
C10 Hf1 C5 K1 6.8(9)
C8 Hf1 C5 K1 -172(2)
C7 Hf1 C5 K1 -82.6(8)
C3 Hf1 C5 K1 -31.8(5)
C9 Hf1 C5 K1 52.8(11)
C1 Hf1 C5 K1 46.7(5)
C4 Hf1 C5 K1 -68.5(6)
C2 Hf1 C5 K1 10.1(5)
Si1 Hf1 C5 K1 124.4(4)
Si4 Hf1 C5 K1 -159.5(5)
O6 K1 C5 C1 146.5(6)
O4 K1 C5 C1 24.7(7)
O2 K1 C5 C1 -94.8(6)
O3 K1 C5 C1 -36.8(7)
O5 K1 C5 C1 87.6(7)
O1 K1 C5 C1 -153.2(6)
C2 K1 C5 C1 37.3(6)
C4 K1 C5 C1 110.7(8)
C36 K1 C5 C1 -175.6(7)
C3 K1 C5 C1 75.7(7)
O6 K1 C5 C4 35.8(6)
O4 K1 C5 C4 -86.0(7)
O2 K1 C5 C4 154.5(6)
O3 K1 C5 C4 -147.5(6)
O5 K1 C5 C4 -23.1(7)
O1 K1 C5 C4 96.1(6)
C1 K1 C5 C4 -110.7(8)
C2 K1 C5 C4 -73.4(6)
C36 K1 C5 C4 73.6(6)
C3 K1 C5 C4 -35.0(6)
O6 K1 C5 Hf1 99.6(5)
O4 K1 C5 Hf1 -22.2(6)
O2 K1 C5 Hf1 -141.6(5)
O3 K1 C5 Hf1 -83.7(6)
O5 K1 C5 Hf1 40.7(6)
O1 K1 C5 Hf1 159.9(5)
C1 K1 C5 Hf1 -46.9(5)
C2 K1 C5 Hf1 -9.6(5)
C4 K1 C5 Hf1 63.8(6)
C36 K1 C5 Hf1 137.5(6)
C3 K1 C5 Hf1 28.8(5)
O6 K1 O2 C27 -150.1(11)
O4 K1 O2 C27 9.7(12)
O3 K1 O2 C27 8.2(11)
O5 K1 O2 C27 -70.8(17)
O1 K1 O2 C27 -149.8(11)
C1 K1 O2 C27 91.0(11)
C5 K1 O2 C27 115.7(11)
C2 K1 O2 C27 85.7(11)
C4 K1 O2 C27 125.8(11)
C36 K1 O2 C27 -157.5(12)
C3 K1 O2 C27 108.8(11)
O6 K1 O2 C26 -0.2(8)
O4 K1 O2 C26 159.6(7)
O3 K1 O2 C26 158.1(8)
O5 K1 O2 C26 79.1(14)
O1 K1 O2 C26 0.1(7)
C1 K1 O2 C26 -119.1(7)
C5 K1 O2 C26 -94.4(7)
C2 K1 O2 C26 -124.4(7)
C4 K1 O2 C26 -84.3(7)
C36 K1 O2 C26 -7.6(8)
C3 K1 O2 C26 -101.3(8)
C6 Hf1 C3 C4 138.7(8)
C10 Hf1 C3 C4 169.3(7)
C8 Hf1 C3 C4 136.2(6)
C7 Hf1 C3 C4 118.0(6)
C9 Hf1 C3 C4 173.3(6)
C5 Hf1 C3 C4 -37.0(5)
C1 Hf1 C3 C4 -77.5(6)
C2 Hf1 C3 C4 -113.0(9)
Si1 Hf1 C3 C4 -72.1(9)
Si4 Hf1 C3 C4 25.6(7)
C6 Hf1 C3 C2 -108.3(8)
C10 Hf1 C3 C2 -77.7(8)
C8 Hf1 C3 C2 -110.8(7)
C7 Hf1 C3 C2 -129.0(7)
C9 Hf1 C3 C2 -73.7(7)
C5 Hf1 C3 C2 76.0(6)
C1 Hf1 C3 C2 35.6(6)
C4 Hf1 C3 C2 113.0(9)
Si1 Hf1 C3 C2 40.9(9)
Si4 Hf1 C3 C2 138.6(7)
C6 Hf1 C3 K1 -158.8(8)
C10 Hf1 C3 K1 -128.2(7)
C8 Hf1 C3 K1 -161.3(4)
C7 Hf1 C3 K1 -179.5(5)
C9 Hf1 C3 K1 -124.3(5)
C5 Hf1 C3 K1 25.4(4)
C1 Hf1 C3 K1 -15.0(4)
C4 Hf1 C3 K1 62.5(5)
C2 Hf1 C3 K1 -50.5(6)
Si1 Hf1 C3 K1 -9.6(9)
Si4 Hf1 C3 K1 88.0(6)
O6 K1 C3 C4 -73.2(7)
O4 K1 C3 C4 167.8(7)
O2 K1 C3 C4 47.4(8)
O3 K1 C3 C4 115.7(7)
O5 K1 C3 C4 -132.7(7)
O1 K1 C3 C4 -19.4(7)
C1 K1 C3 C4 76.5(6)
C5 K1 C3 C4 36.4(5)
C2 K1 C3 C4 113.9(8)
C36 K1 C3 C4 -36.2(7)
O6 K1 C3 C2 172.9(8)
O4 K1 C3 C2 53.9(8)
O2 K1 C3 C2 -66.5(8)
O3 K1 C3 C2 1.8(8)
O5 K1 C3 C2 113.4(8)
O1 K1 C3 C2 -133.3(7)
C1 K1 C3 C2 -37.4(6)
C5 K1 C3 C2 -77.6(6)
C4 K1 C3 C2 -113.9(8)
C36 K1 C3 C2 -150.1(8)
O6 K1 C3 Hf1 -134.6(7)
O4 K1 C3 Hf1 106.4(7)
O2 K1 C3 Hf1 -14.0(8)
O3 K1 C3 Hf1 54.3(8)
O5 K1 C3 Hf1 165.9(7)
O1 K1 C3 Hf1 -80.8(7)
C1 K1 C3 Hf1 15.1(4)
C5 K1 C3 Hf1 -25.0(4)
C2 K1 C3 Hf1 52.5(6)
C4 K1 C3 Hf1 -61.4(5)
C36 K1 C3 Hf1 -97.6(7)
O6 K1 O1 C25 148.1(9)
O4 K1 O1 C25 -123.1(14)
O2 K1 O1 C25 -31.6(8)
O3 K1 O1 C25 -52.8(9)
O5 K1 O1 C25 169.2(8)
C1 K1 O1 C25 38.5(9)
C5 K1 O1 C25 50.2(9)
C2 K1 O1 C25 58.8(10)
C4 K1 O1 C25 73.6(9)
C36 K1 O1 C25 128.5(13)
C3 K1 O1 C25 81.0(9)
O6 K1 O1 C36 19.6(9)
O4 K1 O1 C36 108.4(15)
O2 K1 O1 C36 -160.1(10)
O3 K1 O1 C36 178.7(9)
O5 K1 O1 C36 40.7(10)
C1 K1 O1 C36 -90.0(9)
C5 K1 O1 C36 -78.2(9)
C2 K1 O1 C36 -69.7(10)
C4 K1 O1 C36 -54.9(9)
C3 K1 O1 C36 -47.5(10)
C2 C3 C4 C5 -2.1(10)
Hf1 C3 C4 C5 65.7(6)
K1 C3 C4 C5 -65.5(6)
C2 C3 C4 Hf1 -67.8(7)
K1 C3 C4 Hf1 -131.2(3)
C2 C3 C4 K1 63.4(7)
Hf1 C3 C4 K1 131.2(3)
C1 C5 C4 C3 1.2(10)
Hf1 C5 C4 C3 -65.4(6)
K1 C5 C4 C3 72.2(7)
C1 C5 C4 Hf1 66.6(6)
K1 C5 C4 Hf1 137.6(3)
C1 C5 C4 K1 -71.0(5)
Hf1 C5 C4 K1 -137.6(3)
C6 Hf1 C4 C3 -41.8(8)
C10 Hf1 C4 C3 -12.4(8)
C8 Hf1 C4 C3 -79.7(9)
C7 Hf1 C4 C3 -73.1(8)
C9 Hf1 C4 C3 -12.4(11)
C5 Hf1 C4 C3 115.1(9)
C1 Hf1 C4 C3 78.2(7)
C2 Hf1 C4 C3 38.8(6)
Si1 Hf1 C4 C3 130.0(7)
Si4 Hf1 C4 C3 -157.4(7)
C6 Hf1 C4 C5 -157.0(7)
C10 Hf1 C4 C5 -127.5(6)
C8 Hf1 C4 C5 165.1(6)
C7 Hf1 C4 C5 171.7(5)
C3 Hf1 C4 C5 -115.1(9)
C9 Hf1 C4 C5 -127.6(8)
C1 Hf1 C4 C5 -36.9(5)
C2 Hf1 C4 C5 -76.3(6)
Si1 Hf1 C4 C5 14.9(6)
Si4 Hf1 C4 C5 87.4(5)
C6 Hf1 C4 K1 -106.3(6)
C10 Hf1 C4 K1 -76.9(6)
C8 Hf1 C4 K1 -144.2(5)
C7 Hf1 C4 K1 -137.6(4)
C3 Hf1 C4 K1 -64.5(7)
C9 Hf1 C4 K1 -76.9(8)
C5 Hf1 C4 K1 50.6(5)
C1 Hf1 C4 K1 13.7(4)
C2 Hf1 C4 K1 -25.7(4)
Si1 Hf1 C4 K1 65.5(5)
Si4 Hf1 C4 K1 138.1(4)
O6 K1 C4 C3 103.3(7)
O4 K1 C4 C3 -12.5(8)
O2 K1 C4 C3 -139.3(7)
O3 K1 C4 C3 -75.3(8)
O5 K1 C4 C3 46.1(7)
O1 K1 C4 C3 162.4(7)
C1 K1 C4 C3 -74.9(7)
C5 K1 C4 C3 -113.1(8)
C2 K1 C4 C3 -36.2(6)
C36 K1 C4 C3 143.5(7)
O6 K1 C4 C5 -143.6(7)
O4 K1 C4 C5 100.6(7)
O2 K1 C4 C5 -26.2(6)
O3 K1 C4 C5 37.8(8)
O5 K1 C4 C5 159.2(6)
O1 K1 C4 C5 -84.5(6)
C1 K1 C4 C5 38.2(5)
C2 K1 C4 C5 76.9(6)
C36 K1 C4 C5 -103.4(7)
C3 K1 C4 C5 113.1(8)
O6 K1 C4 Hf1 164.5(6)
O4 K1 C4 Hf1 48.7(6)
O2 K1 C4 Hf1 -78.1(5)
O3 K1 C4 Hf1 -14.1(7)
O5 K1 C4 Hf1 107.3(5)
O1 K1 C4 Hf1 -136.4(5)
C1 K1 C4 Hf1 -13.7(4)
C5 K1 C4 Hf1 -51.9(5)
C2 K1 C4 Hf1 25.0(4)
C36 K1 C4 Hf1 -155.3(6)
C3 K1 C4 Hf1 61.2(6)
O6 K1 O5 C33 -34.6(12)
O4 K1 O5 C33 143.0(12)
O2 K1 O5 C33 -125.0(13)
O3 K1 O5 C33 165.4(12)
O1 K1 O5 C33 -56.1(12)
C1 K1 O5 C33 74.7(12)
C5 K1 O5 C33 47.8(13)
C2 K1 O5 C33 77.1(12)
C4 K1 O5 C33 38.8(12)
C36 K1 O5 C33 -41.2(12)
C3 K1 O5 C33 55.3(12)
O6 K1 O5 C32 -159.5(9)
O4 K1 O5 C32 18.2(8)
O2 K1 O5 C32 110.2(12)
O3 K1 O5 C32 40.5(8)
O1 K1 O5 C32 179.1(7)
C1 K1 O5 C32 -50.2(9)
C5 K1 O5 C32 -77.0(9)
C2 K1 O5 C32 -47.8(8)
C4 K1 O5 C32 -86.0(8)
C36 K1 O5 C32 -166.1(8)
C3 K1 O5 C32 -69.5(8)
O6 K1 O3 C29 -124.3(14)
O4 K1 O3 C29 -37.3(13)
O2 K1 O3 C29 141.1(14)
O5 K1 O3 C29 -59.4(14)
O1 K1 O3 C29 161.9(13)
C1 K1 O3 C29 51.2(13)
C5 K1 O3 C29 65.9(14)
C2 K1 O3 C29 28.3(13)
C4 K1 O3 C29 51.5(15)
C36 K1 O3 C29 162.7(13)
C3 K1 O3 C29 27.6(14)
O6 K1 O3 C28 110.9(14)
O4 K1 O3 C28 -162.1(9)
O2 K1 O3 C28 16.3(8)
O5 K1 O3 C28 175.8(8)
O1 K1 O3 C28 37.1(9)
C1 K1 O3 C28 -73.6(8)
C5 K1 O3 C28 -58.9(9)
C2 K1 O3 C28 -96.5(9)
C4 K1 O3 C28 -73.4(9)
C36 K1 O3 C28 37.9(10)
C3 K1 O3 C28 -97.2(9)
O4 K1 O6 C35 -149.6(12)
O2 K1 O6 C35 10.7(12)
O3 K1 O6 C35 -73.1(19)
O5 K1 O6 C35 -147.4(12)
O1 K1 O6 C35 10.4(11)
C1 K1 O6 C35 111.9(12)
C5 K1 O6 C35 96.8(12)
C2 K1 O6 C35 135.8(12)
C4 K1 O6 C35 110.6(12)
C36 K1 O6 C35 22.3(12)
C3 K1 O6 C35 132.8(12)
O4 K1 O6 C34 -4.4(9)
O2 K1 O6 C34 155.9(8)
O3 K1 O6 C34 72.1(17)
O5 K1 O6 C34 -2.1(8)
O1 K1 O6 C34 155.7(9)
C1 K1 O6 C34 -102.9(8)
C5 K1 O6 C34 -118.0(8)
C2 K1 O6 C34 -79.0(9)
C4 K1 O6 C34 -104.2(9)
C36 K1 O6 C34 167.5(11)
C3 K1 O6 C34 -82.0(9)
O6 K1 O4 C31 22.7(14)
O2 K1 O4 C31 -137.4(13)
O3 K1 O4 C31 -135.9(14)
O5 K1 O4 C31 20.4(13)
O1 K1 O4 C31 -56(2)
C1 K1 O4 C31 140.6(13)
C5 K1 O4 C31 130.5(13)
C2 K1 O4 C31 122.0(14)
C4 K1 O4 C31 106.3(13)
C36 K1 O4 C31 9.9(18)
C3 K1 O4 C31 101.5(14)
O6 K1 O4 C30 158.0(7)
O2 K1 O4 C30 -2.1(8)
O3 K1 O4 C30 -0.6(7)
O5 K1 O4 C30 155.8(8)
O1 K1 O4 C30 78.8(17)
C1 K1 O4 C30 -84.1(7)
C5 K1 O4 C30 -94.2(7)
C2 K1 O4 C30 -102.7(8)
C4 K1 O4 C30 -118.4(7)
C36 K1 O4 C30 145.2(10)
C3 K1 O4 C30 -123.2(8)
C4 C5 C1 C2 0.3(10)
Hf1 C5 C1 C2 67.0(6)
K1 C5 C1 C2 -79.7(6)
C4 C5 C1 Hf1 -66.8(6)
K1 C5 C1 Hf1 -146.7(3)
C4 C5 C1 K1 80.0(6)
Hf1 C5 C1 K1 146.7(3)
C6 Hf1 C1 C2 5.6(9)
C10 Hf1 C1 C2 36.9(9)
C8 Hf1 C1 C2 76.5(10)
C7 Hf1 C1 C2 -1.8(11)
C3 Hf1 C1 C2 -37.6(6)
C9 Hf1 C1 C2 68.6(8)
C5 Hf1 C1 C2 -114.6(9)
C4 Hf1 C1 C2 -77.7(7)
Si1 Hf1 C1 C2 146.2(7)
Si4 Hf1 C1 C2 -143.8(7)
C6 Hf1 C1 C5 120.1(7)
C10 Hf1 C1 C5 151.5(7)
C8 Hf1 C1 C5 -168.9(6)
C7 Hf1 C1 C5 112.7(8)
C3 Hf1 C1 C5 77.0(6)
C9 Hf1 C1 C5 -176.8(6)
C4 Hf1 C1 C5 36.9(5)
C2 Hf1 C1 C5 114.6(9)
Si1 Hf1 C1 C5 -99.2(5)
Si4 Hf1 C1 C5 -29.2(6)
C6 Hf1 C1 K1 64.3(8)
C10 Hf1 C1 K1 95.6(8)
C8 Hf1 C1 K1 135.3(6)
C7 Hf1 C1 K1 56.9(10)
C3 Hf1 C1 K1 21.1(6)
C9 Hf1 C1 K1 127.3(6)
C5 Hf1 C1 K1 -55.9(6)
C4 Hf1 C1 K1 -19.0(5)
C2 Hf1 C1 K1 58.7(7)
Si1 Hf1 C1 K1 -155.1(6)
Si4 Hf1 C1 K1 -85.1(6)
O6 K1 C1 C2 71.4(8)
O4 K1 C1 C2 -46.9(8)
O2 K1 C1 C2 -167.8(7)
O3 K1 C1 C2 -107.0(8)
O5 K1 C1 C2 5.9(8)
O1 K1 C1 C2 138.6(7)
C5 K1 C1 C2 109.4(9)
C4 K1 C1 C2 73.3(7)
C36 K1 C1 C2 114.0(8)
C3 K1 C1 C2 37.0(6)
O6 K1 C1 C5 -38.0(7)
O4 K1 C1 C5 -156.4(7)
O2 K1 C1 C5 82.8(6)
O3 K1 C1 C5 143.6(7)
O5 K1 C1 C5 -103.5(6)
O1 K1 C1 C5 29.1(7)
C2 K1 C1 C5 -109.4(9)
C4 K1 C1 C5 -36.1(5)
C36 K1 C1 C5 4.6(7)
C3 K1 C1 C5 -72.4(6)
O6 K1 C1 Hf1 15.3(8)
O4 K1 C1 Hf1 -103.0(7)
O2 K1 C1 Hf1 136.2(7)
O3 K1 C1 Hf1 -163.1(7)
O5 K1 C1 Hf1 -50.1(7)
O1 K1 C1 Hf1 82.5(7)
C5 K1 C1 Hf1 53.3(5)
C2 K1 C1 Hf1 -56.1(7)
C4 K1 C1 Hf1 17.3(5)
C36 K1 C1 Hf1 58.0(7)
C3 K1 C1 Hf1 -19.1(5)
C5 C1 C2 C3 -1.6(11)
Hf1 C1 C2 C3 65.0(7)
K1 C1 C2 C3 -80.6(7)
C5 C1 C2 Hf1 -66.5(6)
K1 C1 C2 Hf1 -145.6(3)
C5 C1 C2 K1 79.0(6)
Hf1 C1 C2 K1 145.6(3)
C4 C3 C2 C1 2.3(11)
Hf1 C3 C2 C1 -66.0(7)
K1 C3 C2 C1 71.0(7)
C4 C3 C2 Hf1 68.3(7)
K1 C3 C2 Hf1 137.0(3)
C4 C3 C2 K1 -68.7(7)
Hf1 C3 C2 K1 -137.0(3)
C6 Hf1 C2 C1 -175.3(8)
C10 Hf1 C2 C1 -144.7(8)
C8 Hf1 C2 C1 -141.9(6)
C7 Hf1 C2 C1 179.0(6)
C3 Hf1 C2 C1 115.8(9)
C9 Hf1 C2 C1 -124.3(7)
C5 Hf1 C2 C1 37.6(6)
C4 Hf1 C2 C1 78.3(6)
Si1 Hf1 C2 C1 -35.3(7)
Si4 Hf1 C2 C1 53.4(10)
C6 Hf1 C2 C3 68.9(8)
C10 Hf1 C2 C3 99.5(8)
C8 Hf1 C2 C3 102.3(7)
C7 Hf1 C2 C3 63.2(7)
C9 Hf1 C2 C3 119.9(7)
C5 Hf1 C2 C3 -78.2(6)
C1 Hf1 C2 C3 -115.8(9)
C4 Hf1 C2 C3 -37.5(6)
Si1 Hf1 C2 C3 -151.1(6)
Si4 Hf1 C2 C3 -62.4(9)
C6 Hf1 C2 K1 137.2(8)
C10 Hf1 C2 K1 167.7(9)
C8 Hf1 C2 K1 170.6(5)
C7 Hf1 C2 K1 131.5(6)
C3 Hf1 C2 K1 68.3(7)
C9 Hf1 C2 K1 -171.8(7)
C5 Hf1 C2 K1 -9.9(5)
C1 Hf1 C2 K1 -47.5(6)
C4 Hf1 C2 K1 30.8(5)
Si1 Hf1 C2 K1 -82.9(7)
Si4 Hf1 C2 K1 5.9(11)
O6 K1 C2 C1 -117.9(7)
O4 K1 C2 C1 128.7(8)
O2 K1 C2 C1 12.9(8)
O3 K1 C2 C1 71.1(7)
O5 K1 C2 C1 -174.5(7)
O1 K1 C2 C1 -51.9(9)
C5 K1 C2 C1 -38.4(5)
C4 K1 C2 C1 -76.1(6)
C36 K1 C2 C1 -76.4(8)
C3 K1 C2 C1 -110.5(9)
O6 K1 C2 C3 -7.4(8)
O4 K1 C2 C3 -120.9(8)
O2 K1 C2 C3 123.4(7)
O3 K1 C2 C3 -178.4(8)
O5 K1 C2 C3 -64.0(7)
O1 K1 C2 C3 58.5(9)
C1 K1 C2 C3 110.5(9)
C5 K1 C2 C3 72.0(6)
C4 K1 C2 C3 34.4(5)
C36 K1 C2 C3 34.1(9)
O6 K1 C2 Hf1 -70.0(8)
O4 K1 C2 Hf1 176.5(9)
O2 K1 C2 Hf1 60.8(8)
O3 K1 C2 Hf1 119.0(8)
O5 K1 C2 Hf1 -126.7(8)
O1 K1 C2 Hf1 -4.1(10)
C1 K1 C2 Hf1 47.9(5)
C5 K1 C2 Hf1 9.4(5)
C4 K1 C2 Hf1 -28.3(5)
C36 K1 C2 Hf1 -28.5(9)
C3 K1 C2 Hf1 -62.6(7)
C10 Hf1 C7 C6 -36.3(8)
C8 Hf1 C7 C6 -113.8(10)
C3 Hf1 C7 C6 41.0(10)
C9 Hf1 C7 C6 -76.5(8)
C5 Hf1 C7 C6 80.9(9)
C1 Hf1 C7 C6 11.9(12)
C4 Hf1 C7 C6 72.5(9)
C2 Hf1 C7 C6 10.8(10)
Si1 Hf1 C7 C6 -130.8(9)
Si4 Hf1 C7 C6 158.0(9)
C6 Hf1 C7 C8 113.8(10)
C10 Hf1 C7 C8 77.5(7)
C3 Hf1 C7 C8 154.8(7)
C9 Hf1 C7 C8 37.2(6)
C5 Hf1 C7 C8 -165.3(5)
C1 Hf1 C7 C8 125.7(8)
C4 Hf1 C7 C8 -173.7(6)
C2 Hf1 C7 C8 124.6(7)
Si1 Hf1 C7 C8 -17.0(7)
Si4 Hf1 C7 C8 -88.2(6)
C6 C7 C8 C9 -0.6(10)
Hf1 C7 C8 C9 -67.3(6)
C6 C7 C8 Hf1 66.7(7)
C6 Hf1 C8 C9 76.6(8)
C10 Hf1 C8 C9 36.7(7)
C7 Hf1 C8 C9 113.7(9)
C3 Hf1 C8 C9 79.6(10)
C5 Hf1 C8 C9 -144(2)
C1 Hf1 C8 C9 -12.8(12)
C4 Hf1 C8 C9 124.7(9)
C2 Hf1 C8 C9 33.1(10)
Si1 Hf1 C8 C9 -80.9(7)
Si4 Hf1 C8 C9 -157.0(7)
C6 Hf1 C8 C7 -37.2(6)
C10 Hf1 C8 C7 -77.1(7)
C3 Hf1 C8 C7 -34.1(9)
C9 Hf1 C8 C7 -113.7(9)
C5 Hf1 C8 C7 102(2)
C1 Hf1 C8 C7 -126.6(9)
C4 Hf1 C8 C7 11.0(10)
C2 Hf1 C8 C7 -80.6(9)
Si1 Hf1 C8 C7 165.3(6)
Si4 Hf1 C8 C7 89.3(6)
C8 C7 C6 C10 0.2(12)
Hf1 C7 C6 C10 66.9(8)
C8 C7 C6 Hf1 -66.8(6)
C8 Hf1 C6 C10 -77.7(9)
C7 Hf1 C6 C10 -115.8(11)
C3 Hf1 C6 C10 104.6(11)
C9 Hf1 C6 C10 -37.3(7)
C5 Hf1 C6 C10 109.3(9)
C1 Hf1 C6 C10 70.4(10)
C4 Hf1 C6 C10 125.8(9)
C2 Hf1 C6 C10 73.3(10)
Si1 Hf1 C6 C10 -43.9(13)
Si4 Hf1 C6 C10 -140.2(9)
C10 Hf1 C6 C7 115.8(11)
C8 Hf1 C6 C7 38.1(6)
C3 Hf1 C6 C7 -139.6(10)
C9 Hf1 C6 C7 78.5(7)
C5 Hf1 C6 C7 -134.9(6)
C1 Hf1 C6 C7 -173.8(7)
C4 Hf1 C6 C7 -118.4(8)
C2 Hf1 C6 C7 -170.9(9)
Si1 Hf1 C6 C7 71.9(11)
Si4 Hf1 C6 C7 -24.4(9)
C7 C6 C10 C9 0.3(13)
Hf1 C6 C10 C9 67.1(8)
C7 C6 C10 Hf1 -66.8(8)
C8 Hf1 C10 C6 77.8(8)
C7 Hf1 C10 C6 36.6(7)
C3 Hf1 C10 C6 -72.0(10)
C9 Hf1 C10 C6 114.5(11)
C5 Hf1 C10 C6 -102.1(8)
C1 Hf1 C10 C6 -123.1(9)
C4 Hf1 C10 C6 -65.4(9)
C2 Hf1 C10 C6 -104.7(10)
Si1 Hf1 C10 C6 149.3(9)
Si4 Hf1 C10 C6 57.7(13)
C6 Hf1 C10 C9 -114.5(11)
C8 Hf1 C10 C9 -36.7(6)
C7 Hf1 C10 C9 -78.0(7)
C3 Hf1 C10 C9 173.5(8)
C5 Hf1 C10 C9 143.4(6)
C1 Hf1 C10 C9 122.3(7)
C4 Hf1 C10 C9 -180.0(7)
C2 Hf1 C10 C9 140.8(9)
Si1 Hf1 C10 C9 34.8(8)
Si4 Hf1 C10 C9 -56.8(11)
C7 C8 C9 C10 0.8(11)
Hf1 C8 C9 C10 -66.0(7)
C7 C8 C9 Hf1 66.7(6)
C6 C10 C9 C8 -0.7(12)
Hf1 C10 C9 C8 66.0(7)
C6 C10 C9 Hf1 -66.7(8)
C6 Hf1 C9 C8 -78.4(7)
C10 Hf1 C9 C8 -115.4(10)
C7 Hf1 C9 C8 -38.1(6)
C3 Hf1 C9 C8 -122.9(8)
C5 Hf1 C9 C8 169.4(6)
C1 Hf1 C9 C8 173.3(6)
C4 Hf1 C9 C8 -115.4(9)
C2 Hf1 C9 C8 -156.2(7)
Si1 Hf1 C9 C8 97.0(7)
Si4 Hf1 C9 C8 25.5(8)
C6 Hf1 C9 C10 37.0(7)
C8 Hf1 C9 C10 115.4(10)
C7 Hf1 C9 C10 77.3(7)
C3 Hf1 C9 C10 -7.5(10)
C5 Hf1 C9 C10 -75.2(10)
C1 Hf1 C9 C10 -71.3(8)
C4 Hf1 C9 C10 0.1(12)
C2 Hf1 C9 C10 -40.8(9)
Si1 Hf1 C9 C10 -147.6(8)
Si4 Hf1 C9 C10 140.9(8)
C27 O2 C26 C25 176.9(12)
K1 O2 C26 C25 27.7(13)
C31 O4 C30 C29 171.5(12)
K1 O4 C30 C29 27.0(13)
C29 O3 C28 C27 -169.2(13)
K1 O3 C28 C27 -38.4(14)
C33 O5 C32 C31 -175.8(11)
K1 O5 C32 C31 -45.9(12)
C34 O6 C35 C36 177.4(12)
K1 O6 C35 C36 -37.2(16)
C36 O1 C25 C26 -177.9(12)
K1 O1 C25 C26 59.2(11)
C36 O1 C25 K1 122.9(13)
O2 C26 C25 O1 -58.8(15)
O2 C26 C25 K1 -19.5(9)
O6 K1 C25 O1 -28.1(8)
O4 K1 C25 O1 123.1(12)
O2 K1 C25 O1 138.7(10)
O3 K1 C25 O1 132.5(9)
O5 K1 C25 O1 -13.8(10)
C1 K1 C25 O1 -144.6(8)
C5 K1 C25 O1 -128.2(9)
C2 K1 C25 O1 -131.6(8)
C4 K1 C25 O1 -106.4(9)
C36 K1 C25 O1 -29.5(9)
C3 K1 C25 O1 -106.9(8)
O6 K1 C25 C26 -153.4(8)
O4 K1 C25 C26 -2.3(15)
O2 K1 C25 C26 13.4(7)
O3 K1 C25 C26 7.2(8)
O5 K1 C25 C26 -139.1(7)
O1 K1 C25 C26 -125.3(12)
C1 K1 C25 C26 90.1(8)
C5 K1 C25 C26 106.5(8)
C2 K1 C25 C26 103.0(8)
C4 K1 C25 C26 128.3(8)
C36 K1 C25 C26 -154.9(11)
C3 K1 C25 C26 127.8(7)
C35 O6 C34 C33 176.9(12)
K1 O6 C34 C33 29.5(15)
C26 O2 C27 C28 172.5(13)
K1 O2 C27 C28 -38.8(18)
O3 C28 C27 O2 53.9(19)
C25 O1 C36 C35 -178.5(15)
K1 O1 C36 C35 -51.8(19)
C25 O1 C36 K1 -126.7(11)
O6 C35 C36 O1 63(2)
O6 C35 C36 K1 24.3(10)
O6 K1 C36 O1 -152.6(12)
O4 K1 C36 O1 -134.6(8)
O2 K1 C36 O1 17.2(8)
O3 K1 C36 O1 -1.8(12)
O5 K1 C36 O1 -143.7(9)
C1 K1 C36 O1 99.0(9)
C5 K1 C36 O1 101.0(9)
C2 K1 C36 O1 124.0(8)
C4 K1 C36 O1 123.8(9)
C3 K1 C36 O1 137.2(9)
O6 K1 C36 C35 -17.0(8)
O4 K1 C36 C35 1.0(17)
O2 K1 C36 C35 152.8(11)
O3 K1 C36 C35 133.8(9)
O5 K1 C36 C35 -8.1(11)
O1 K1 C36 C35 135.6(17)
C1 K1 C36 C35 -125.3(10)
C5 K1 C36 C35 -123.4(10)
C2 K1 C36 C35 -100.4(11)
C4 K1 C36 C35 -100.5(10)
C3 K1 C36 C35 -87.2(10)
C28 O3 C29 C30 -170.8(9)
K1 O3 C29 C30 62.6(12)
O4 C30 C29 O3 -57.9(14)
C30 O4 C31 C32 175.2(9)
K1 O4 C31 C32 -47.0(14)
O5 C32 C31 O4 59.6(14)
C32 O5 C33 C34 -176.0(10)
K1 O5 C33 C34 57.7(13)
O6 C34 C33 O5 -58.1(16)
C92 C91 C90 C95 3.5(16)
C92 C91 C90 C96 179.0(11)
C94 C93 C92 C91 5(2)
C90 C91 C92 C93 -5(2)
C91 C90 C95 C94 -2.7(17)
C96 C90 C95 C94 -178.3(12)
C90 C95 C94 C93 3(2)
C92 C93 C94 C95 -4(2)
